data_2018571
loop_
_publ_author_name
'Rajalakshmi, P.'
'Srinivasan, N.'
'Krishnakumar, R. V.'
'Razak, Ibrahim Abdul'
'Rosli, Mohd Mustaqim'

_publ_section_title
;
 Supramolecular networks in
 (9-fluoro-4<i>H</i>-chromeno[4,3-<i>c</i>]isoxazol-3-yl)methanol and its
 9-chloro analogue at 100K
;
_journal_coeditor_code KU3066
_journal_issue 8
_journal_name_full 'Acta Crystallographica Section C'
_journal_page_first o288
_journal_page_last o293
_journal_paper_doi 10.1107/S0108270112025620
_journal_volume 68
_journal_year 2012
_chemical_formula_iupac 'C11 H8 F N O3'
_chemical_formula_moiety 'C11 H8 F N O3'
_chemical_formula_sum 'C11 H8 F N O3'
_chemical_formula_weight 221.18
_chemical_name_systematic
;
(9-Fluoro-4<i>H</i>-chromeno[4,3-<i>c</i>]isoxazol-3-yl)methanol
;
_space_group_IT_number 61
_symmetry_cell_setting orthorhombic
_symmetry_space_group_name_Hall '-P 2ac 2ab'
_symmetry_space_group_name_H-M 'P b c a'
_atom_sites_solution_hydrogens geom
_atom_sites_solution_primary direct
_atom_sites_solution_secondary difmap
_audit_creation_method SHELXL97
_cell_angle_alpha 90.00
_cell_angle_beta 90.00
_cell_angle_gamma 90.00
_cell_formula_units_Z 8
_cell_length_a 14.1516(2)
_cell_length_b 7.00640(10)
_cell_length_c 18.3134(2)
_cell_measurement_reflns_used 3017
_cell_measurement_temperature 100(2)
_cell_measurement_theta_max 0.998
_cell_measurement_theta_min 0.998
_cell_volume 1815.81(4)
_computing_cell_refinement 'SAINT (Bruker, 2009)'
_computing_data_collection 'APEX2 (Bruker, 2009)'
_computing_data_reduction 'SAINT (Bruker, 2009)'
_computing_molecular_graphics 'SHELXTL (Sheldrick, 2008)'
_computing_publication_material
;
SHELXTL (Sheldrick, 2008) and PLATON (Spek, 2009)
;
_computing_structure_refinement 'SHELXTL (Sheldrick, 2008)'
_computing_structure_solution 'SHELXTL (Sheldrick, 2008)'
_diffrn_ambient_temperature 100(2)
_diffrn_measured_fraction_theta_full 0.998
_diffrn_measured_fraction_theta_max 0.998
_diffrn_measurement_device_type 'Bruker SMART APEXII CCD area-detector'
_diffrn_measurement_method '\f and \w scans'
_diffrn_radiation_monochromator graphite
_diffrn_radiation_source 'fine-focus sealed tube'
_diffrn_radiation_type MoK\a
_diffrn_radiation_wavelength 0.71073
_diffrn_reflns_av_R_equivalents 0.0399
_diffrn_reflns_av_sigmaI/netI 0.0299
_diffrn_reflns_limit_h_max 20
_diffrn_reflns_limit_h_min -20
_diffrn_reflns_limit_k_max 10
_diffrn_reflns_limit_k_min -10
_diffrn_reflns_limit_l_max 26
_diffrn_reflns_limit_l_min -26
_diffrn_reflns_number 18961
_diffrn_reflns_theta_full 31.50
_diffrn_reflns_theta_max 31.50
_diffrn_reflns_theta_min 2.22
_diffrn_standards_number 0
_exptl_absorpt_coefficient_mu 0.132
_exptl_absorpt_correction_T_max 0.9909
_exptl_absorpt_correction_T_min 0.9549
_exptl_absorpt_correction_type multi-scan
_exptl_absorpt_process_details '(SADABS; Bruker, 2009)'
_exptl_crystal_colour colourless
_exptl_crystal_density_diffrn 1.618
_exptl_crystal_density_method 'not measured'
_exptl_crystal_description block
_exptl_crystal_F_000 912
_exptl_crystal_size_max 0.35
_exptl_crystal_size_mid 0.10
_exptl_crystal_size_min 0.07
_refine_diff_density_max 0.535
_refine_diff_density_min -0.238
_refine_ls_extinction_method none
_refine_ls_goodness_of_fit_ref 1.053
_refine_ls_hydrogen_treatment mixed
_refine_ls_matrix_type full
_refine_ls_number_parameters 149
_refine_ls_number_reflns 3017
_refine_ls_number_restraints 0
_refine_ls_restrained_S_all 1.053
_refine_ls_R_factor_all 0.0624
_refine_ls_R_factor_gt 0.0437
_refine_ls_shift/su_max 0.001
_refine_ls_shift/su_mean 0.000
_refine_ls_structure_factor_coef Fsqd
_refine_ls_weighting_details 'calc w=1/[\s^2^(Fo^2^)+(0.0673P)^2^+0.3939P] where P=(Fo^2^+2Fc^2^)/3'
_refine_ls_weighting_scheme calc
_refine_ls_wR_factor_gt 0.1109
_refine_ls_wR_factor_ref 0.1226
_reflns_number_gt 2279
_reflns_number_total 3017
_reflns_threshold_expression I>2\s(I)
_cod_data_source_file ku3066.cif
_cod_data_source_block I
_cod_original_sg_symbol_H-M 'P b c a '
_cod_database_code 2018571

loop_
_symmetry_equiv_pos_as_xyz
'x, y, z'
'-x+1/2, -y, z+1/2'
'-x, y+1/2, -z+1/2'
'x+1/2, -y+1/2, -z'
'-x, -y, -z'
'x-1/2, y, -z-1/2'
'x, -y-1/2, z-1/2'
'-x-1/2, y-1/2, z'

loop_
_atom_site_type_symbol
_atom_site_label
_atom_site_fract_x
_atom_site_fract_y
_atom_site_fract_z
_atom_site_U_iso_or_equiv
_atom_site_adp_type
_atom_site_calc_flag
_atom_site_refinement_flags
_atom_site_occupancy
_atom_site_symmetry_multiplicity
F F1 0.41065(5) 0.05586(12) 0.59370(4) 0.01837(18) Uani d . 1 1
O O1 0.08873(6) 0.14786(14) 0.52350(5) 0.0155(2) Uani d . 1 1
O O2 0.19614(6) 0.10219(14) 0.75469(5) 0.0183(2) Uani d . 1 1
O O3 -0.05528(7) 0.08591(17) 0.73037(5) 0.0249(2) Uani d . 1 1
N N1 0.26517(7) 0.10383(17) 0.69879(6) 0.0169(2) Uani d . 1 1
C C1 0.21639(8) 0.08882(17) 0.63780(6) 0.0127(2) Uani d . 1 1
C C2 0.25101(8) 0.09622(18) 0.56288(6) 0.0123(2) Uani d . 1 1
C C3 0.34492(8) 0.08806(18) 0.54103(6) 0.0134(2) Uani d . 1 1
C C4 0.37431(9) 0.11263(19) 0.47017(7) 0.0158(2) Uani d . 1 1
H H4A 0.4393 0.1052 0.4575 0.019 Uiso calc R 1 1
C C5 0.30535(9) 0.14883(19) 0.41753(7) 0.0169(3) Uani d . 1 1
H H5A 0.3238 0.1702 0.3683 0.020 Uiso calc R 1 1
C C6 0.21028(9) 0.15418(19) 0.43580(6) 0.0159(2) Uani d . 1 1
H H6A 0.1640 0.1759 0.3991 0.019 Uiso calc R 1 1
C C7 0.18288(8) 0.12752(18) 0.50808(6) 0.0132(2) Uani d . 1 1
C C8 0.05216(8) 0.05084(19) 0.58765(6) 0.0148(2) Uani d . 1 1
H H8A 0.0450 -0.0870 0.5772 0.018 Uiso calc R 1 1
H H8B -0.0108 0.1028 0.6002 0.018 Uiso calc R 1 1
C C9 0.11769(8) 0.07771(18) 0.65028(6) 0.0132(2) Uani d . 1 1
C C10 0.10894(8) 0.08776(19) 0.72365(6) 0.0151(2) Uani d . 1 1
C C11 0.02658(9) 0.0855(2) 0.77433(7) 0.0188(3) Uani d . 1 1
H H11A 0.0282 -0.0301 0.8054 0.023 Uiso calc R 1 1
H H11B 0.0276 0.1994 0.8063 0.023 Uiso calc R 1 1
H H3 -0.0993(15) 0.095(3) 0.7581(12) 0.040(6) Uiso d . 1 1

loop_
_atom_site_aniso_label
_atom_site_aniso_U_11
_atom_site_aniso_U_22
_atom_site_aniso_U_33
_atom_site_aniso_U_12
_atom_site_aniso_U_13
_atom_site_aniso_U_23
F1 0.0095(3) 0.0282(5) 0.0175(3) 0.0019(3) -0.0015(3) 0.0013(3)
O1 0.0094(4) 0.0243(5) 0.0128(4) 0.0016(3) -0.0005(3) 0.0027(3)
O2 0.0100(4) 0.0326(6) 0.0122(4) -0.0010(3) 0.0004(3) 0.0006(4)
O3 0.0099(4) 0.0485(7) 0.0161(4) 0.0013(4) 0.0013(3) 0.0009(4)
N1 0.0102(4) 0.0277(6) 0.0128(4) -0.0009(4) 0.0011(3) 0.0007(4)
C1 0.0091(5) 0.0155(6) 0.0134(5) 0.0006(4) -0.0005(4) 0.0004(4)
C2 0.0106(5) 0.0140(5) 0.0124(5) -0.0001(4) 0.0000(4) 0.0005(4)
C3 0.0094(5) 0.0155(6) 0.0155(5) 0.0002(4) -0.0014(4) 0.0004(4)
C4 0.0120(5) 0.0176(6) 0.0178(5) -0.0001(4) 0.0029(4) 0.0000(4)
C5 0.0171(6) 0.0192(6) 0.0144(5) -0.0002(5) 0.0030(4) 0.0008(4)
C6 0.0157(5) 0.0186(6) 0.0134(5) 0.0010(5) 0.0000(4) 0.0007(4)
C7 0.0108(5) 0.0153(6) 0.0136(5) 0.0008(4) -0.0007(4) -0.0006(4)
C8 0.0106(5) 0.0206(6) 0.0132(5) -0.0010(4) 0.0000(4) 0.0016(4)
C9 0.0089(5) 0.0174(6) 0.0134(5) 0.0002(4) -0.0005(4) 0.0010(4)
C10 0.0094(5) 0.0215(6) 0.0146(5) 0.0006(4) -0.0005(4) 0.0002(5)
C11 0.0117(5) 0.0307(8) 0.0141(5) 0.0009(5) 0.0023(4) 0.0006(5)

loop_
_geom_angle_atom_site_label_1
_geom_angle_atom_site_label_2
_geom_angle_atom_site_label_3
_geom_angle
C7 O1 C8 117.70(9)
C10 O2 N1 108.91(9)
C11 O3 H3 105.9(15)
C1 N1 O2 104.54(9)
N1 C1 C9 112.59(10)
N1 C1 C2 128.25(11)
C9 C1 C2 119.01(10)
C3 C2 C7 117.13(10)
C3 C2 C1 126.25(11)
C7 C2 C1 116.48(10)
F1 C3 C4 118.96(10)
F1 C3 C2 117.21(10)
C4 C3 C2 123.83(11)
C3 C4 C5 117.64(11)
C3 C4 H4A 121.2
C5 C4 H4A 121.2
C6 C5 C4 121.12(11)
C6 C5 H5A 119.4
C4 C5 H5A 119.4
C5 C6 C7 119.74(11)
C5 C6 H6A 120.1
C7 C6 H6A 120.1
O1 C7 C6 116.95(10)
O1 C7 C2 122.36(10)
C6 C7 C2 120.51(11)
O1 C8 C9 110.02(9)
O1 C8 H8A 109.7
C9 C8 H8A 109.7
O1 C8 H8B 109.7
C9 C8 H8B 109.7
H8A C8 H8B 108.2
C10 C9 C1 104.35(10)
C10 C9 C8 135.76(11)
C1 C9 C8 119.81(10)
C9 C10 O2 109.61(10)
C9 C10 C11 133.68(11)
O2 C10 C11 116.70(10)
O3 C11 C10 106.66(10)
O3 C11 H11A 110.4
C10 C11 H11A 110.4
O3 C11 H11B 110.4
C10 C11 H11B 110.4
H11A C11 H11B 108.6

loop_
_geom_bond_atom_site_label_1
_geom_bond_atom_site_label_2
_geom_bond_distance
_geom_bond_publ_flag
F1 C3 1.3589(13) ?
O1 C7 1.3693(13) ?
O1 C8 1.4526(14) y
O2 C10 1.3624(14) ?
O2 N1 1.4151(13) ?
O3 C11 1.4107(15) y
O3 H3 0.81(2) ?
N1 C1 1.3172(15) ?
C1 C9 1.4175(16) ?
C1 C2 1.4577(16) ?
C2 C3 1.3891(16) ?
C2 C7 1.4089(16) ?
C3 C4 1.3736(16) ?
C4 C5 1.3949(17) ?
C4 H4A 0.9500 ?
C5 C6 1.3870(17) ?
C5 H5A 0.9500 ?
C6 C7 1.3919(16) ?
C6 H6A 0.9500 ?
C8 C9 1.4870(16) ?
C8 H8A 0.9900 ?
C8 H8B 0.9900 ?
C9 C10 1.3512(16) ?
C10 C11 1.4901(17) ?
C11 H11A 0.9900 ?
C11 H11B 0.9900 ?

loop_
_geom_hbond_atom_site_label_D
_geom_hbond_atom_site_label_H
_geom_hbond_atom_site_label_A
_geom_hbond_site_symmetry_A
_geom_hbond_distance_DH
_geom_hbond_distance_HA
_geom_hbond_distance_DA
_geom_hbond_angle_DHA
O3 H3 N1 6_557 0.81(2) 2.07(2) 2.8557(14) 163(2)
O3 H3 F1 6_557 0.81(2) 2.73(2) 3.2644(12) 125.3(18)
C8 H8A F1 8_655 0.99 2.60 3.5095(16) 153.2
C4 H4A F1 5_656 0.95 2.58 3.4674(14) 155.4

loop_
_geom_torsion_atom_site_label_1
_geom_torsion_atom_site_label_2
_geom_torsion_atom_site_label_3
_geom_torsion_atom_site_label_4
_geom_torsion
_geom_torsion_publ_flag
C10 O2 N1 C1 -0.52(13) ?
O2 N1 C1 C9 0.16(14) ?
O2 N1 C1 C2 175.44(12) ?
N1 C1 C2 C3 11.9(2) ?
C9 C1 C2 C3 -173.10(12) ?
N1 C1 C2 C7 -163.55(13) ?
C9 C1 C2 C7 11.46(17) ?
C7 C2 C3 F1 -179.32(11) ?
C1 C2 C3 F1 5.27(19) ?
C7 C2 C3 C4 1.43(19) ?
C1 C2 C3 C4 -173.97(12) ?
F1 C3 C4 C5 -178.88(11) ?
C2 C3 C4 C5 0.35(19) ?
C3 C4 C5 C6 -1.86(19) ?
C4 C5 C6 C7 1.5(2) ?
C8 O1 C7 C6 155.91(11) ?
C8 O1 C7 C2 -29.06(17) ?
C5 C6 C7 O1 175.49(12) ?
C5 C6 C7 C2 0.36(19) ?
C3 C2 C7 O1 -176.63(11) ?
C1 C2 C7 O1 -0.77(18) ?
C3 C2 C7 C6 -1.77(18) ?
C1 C2 C7 C6 174.09(12) ?
C7 O1 C8 C9 44.47(14) y
N1 C1 C9 C10 0.24(15) ?
C2 C1 C9 C10 -175.52(11) ?
N1 C1 C9 C8 -177.07(11) ?
C2 C1 C9 C8 7.17(17) ?
O1 C8 C9 C10 149.93(15) ?
O1 C8 C9 C1 -33.80(16) ?
C1 C9 C10 O2 -0.57(14) ?
C8 C9 C10 O2 176.10(13) ?
C1 C9 C10 C11 179.68(14) ?
C8 C9 C10 C11 -3.7(3) ?
N1 O2 C10 C9 0.69(14) ?
N1 O2 C10 C11 -179.51(11) ?
C9 C10 C11 O3 -5.0(2) ?
O2 C10 C11 O3 175.24(11) y

loop_
_cod_related_entry_id
_cod_related_entry_database
_cod_related_entry_code
1 ChemSpider 30654380
